data_4507221
loop_
_publ_author_name
'Bisht, Kamal Kumar'
'Suresh, Eringathodi'

_publ_section_title
;
 Co(II)/Zn(II) Coordination Polymers with Angular Dicarboxylate and
 Flexible N-Donor Struts: Structural and Photoluminescence Studies
;
_journal_issue 2
_journal_name_full 'Crystal Growth &amp; Design'
_journal_page_first 664
_journal_paper_doi 10.1021/cg301329c
_journal_volume 13
_journal_year 2013
_chemical_formula_sum 'C26 H26 Co N2 O7 S'
_chemical_formula_weight 569.48
_chemical_name_systematic
; 
 ? 
;
_space_group_IT_number 2
_symmetry_cell_setting triclinic
_symmetry_space_group_name_Hall '-P 1'
_symmetry_space_group_name_H-M 'P -1'
_atom_sites_solution_hydrogens geom
_atom_sites_solution_primary direct
_atom_sites_solution_secondary difmap
_audit_creation_method SHELXL-97
_cell_angle_alpha 93.933(13)
_cell_angle_beta 106.926(10)
_cell_angle_gamma 113.703(8)
_cell_formula_units_Z 2
_cell_length_a 9.594(5)
_cell_length_b 11.921(8)
_cell_length_c 13.227(7)
_cell_measurement_reflns_used 3654
_cell_measurement_temperature 110(2)
_cell_measurement_theta_max 25.43
_cell_measurement_theta_min 2.36
_cell_volume 1295.1(13)
_computing_cell_refinement 'BRUKER SMART'
_computing_data_collection 'BRUKER SMART'
_computing_data_reduction 'BRUKER SAINT'
_computing_molecular_graphics ORTEP
_computing_structure_refinement 'SHELXL-97 (Sheldrick, 1997)'
_computing_structure_solution 'SHELXS-97 (Sheldrick, 1990)'
_diffrn_ambient_temperature 110(2)
_diffrn_measured_fraction_theta_full 0.898
_diffrn_measured_fraction_theta_max 0.898
_diffrn_measurement_device_type 'BRUKER SMART APEX CCD DIFFRACTOMETER'
_diffrn_measurement_method 'OMEGA-PHI SCAN'
_diffrn_radiation_monochromator graphite
_diffrn_radiation_source 'fine-focus sealed tube'
_diffrn_radiation_type MoK\a
_diffrn_radiation_wavelength 0.71073
_diffrn_reflns_av_R_equivalents 0.0171
_diffrn_reflns_av_sigmaI/netI 0.0424
_diffrn_reflns_limit_h_max 10
_diffrn_reflns_limit_h_min -11
_diffrn_reflns_limit_k_max 14
_diffrn_reflns_limit_k_min -13
_diffrn_reflns_limit_l_max 15
_diffrn_reflns_limit_l_min -8
_diffrn_reflns_number 4895
_diffrn_reflns_theta_full 25.00
_diffrn_reflns_theta_max 25.00
_diffrn_reflns_theta_min 1.65
_exptl_absorpt_coefficient_mu 0.791
_exptl_absorpt_correction_T_max 0.9251
_exptl_absorpt_correction_T_min 0.7026
_exptl_absorpt_correction_type multi-scan
_exptl_absorpt_process_details 'BRUKER SADABS'
_exptl_crystal_colour BLUE
_exptl_crystal_density_diffrn 1.461
_exptl_crystal_density_method 'not measured'
_exptl_crystal_description ROD
_exptl_crystal_F_000 590
_exptl_crystal_size_max 0.48
_exptl_crystal_size_mid 0.12
_exptl_crystal_size_min 0.10
_refine_diff_density_max 1.531
_refine_diff_density_min -0.573
_refine_diff_density_rms 0.098
_refine_ls_extinction_method none
_refine_ls_goodness_of_fit_ref 1.060
_refine_ls_hydrogen_treatment constr
_refine_ls_matrix_type full
_refine_ls_number_parameters 334
_refine_ls_number_reflns 4104
_refine_ls_number_restraints 0
_refine_ls_restrained_S_all 1.060
_refine_ls_R_factor_all 0.0565
_refine_ls_R_factor_gt 0.0532
_refine_ls_shift/su_max 0.001
_refine_ls_shift/su_mean 0.000
_refine_ls_structure_factor_coef Fsqd
_refine_ls_weighting_details 'calc w=1/[\s^2^(Fo^2^)+(0.0771P)^2^+2.8494P] where P=(Fo^2^+2Fc^2^)/3'
_refine_ls_weighting_scheme calc
_refine_ls_wR_factor_gt 0.1401
_refine_ls_wR_factor_ref 0.1429
_reflns_number_gt 3783
_reflns_number_total 4104
_reflns_threshold_expression >2sigma(I)
_cod_data_source_file cg301329c_si_002.cif
_cod_data_source_block CoSDBBPMP3_Complx3
_cod_depositor_comments
;
The following automatic conversions were performed:

'_symmetry_cell_setting' value 'Triclinic' changed to 'triclinic'
according to /home/saulius/struct/CIF-dictionaries/cif_core.dic
dictionary named 'cif_core.dic' version 2.4.2 from
2011-04-26.

'_exptl_absorpt_correction_type' value 'MULTI-SCAN'
changed to 'multi-scan' according to
/home/saulius/struct/CIF-dictionaries/cif_core.dic dictionary named
'cif_core.dic' version 2.4.2 from
2011-04-26.

'_refine_ls_hydrogen_treatment' value 'CONSTR' changed
to 'constr' according to
/home/saulius/struct/CIF-dictionaries/cif_core.dic dictionary named
'cif_core.dic' version 2.4.2 from 2011-04-26.

Automatic conversion script
Id: cif_fix_values 1891 2012-01-12 08:04:46Z andrius 
;
_cod_original_cell_volume 1294.9(13)
_cod_original_sg_symbol_H-M P-1
_cod_database_code 4507221

loop_
_symmetry_equiv_pos_as_xyz
'x, y, z'
'-x, -y, -z'

loop_
_atom_site_label
_atom_site_type_symbol
_atom_site_fract_x
_atom_site_fract_y
_atom_site_fract_z
_atom_site_U_iso_or_equiv
_atom_site_adp_type
_atom_site_occupancy
_atom_site_symmetry_multiplicity
_atom_site_calc_flag
_atom_site_refinement_flags
Co1 Co 0.14602(5) 0.60022(4) 0.53719(4) 0.01241(17) Uani 1 1 d .
S1 S -0.31064(10) 0.80496(8) 0.95123(7) 0.0146(2) Uani 1 1 d .
O1 O 0.0432(3) 0.6606(2) 0.6298(2) 0.0185(6) Uani 1 1 d .
O2 O -0.2015(3) 0.4950(2) 0.5645(2) 0.0214(6) Uani 1 1 d .
O3 O -0.4852(3) 0.7475(2) 0.9150(2) 0.0191(6) Uani 1 1 d .
O4 O -0.2230(3) 0.9395(2) 0.9790(2) 0.0195(6) Uani 1 1 d .
O5 O -0.2066(3) 0.4893(2) 1.3436(2) 0.0191(6) Uani 1 1 d .
O6 O 0.0346(3) 0.6598(2) 1.4107(2) 0.0198(6) Uani 1 1 d .
O7 O 0.3650(6) 0.7101(5) 0.2345(4) 0.0858(15) Uani 1 1 d .
N1 N 0.3656(3) 0.7572(3) 0.5864(2) 0.0133(6) Uani 1 1 d .
N2 N 0.8498(3) 0.9924(3) 0.5077(2) 0.0155(6) Uani 1 1 d .
C1 C -0.0998(4) 0.5991(3) 0.6269(3) 0.0154(7) Uani 1 1 d .
C2 C -0.1546(4) 0.6529(3) 0.7043(3) 0.0154(7) Uani 1 1 d .
C3 C -0.3181(4) 0.5996(3) 0.6950(3) 0.0184(8) Uani 1 1 d .
H3 H -0.3939 0.5319 0.6387 0.022 Uiso 1 1 calc R
C4 C -0.3680(4) 0.6467(3) 0.7685(3) 0.0180(8) Uani 1 1 d .
H4 H -0.4768 0.6122 0.7622 0.022 Uiso 1 1 calc R
C5 C -0.2519(4) 0.7469(3) 0.8520(3) 0.0144(7) Uani 1 1 d .
C6 C -0.0885(4) 0.8021(3) 0.8624(3) 0.0182(8) Uani 1 1 d .
H6 H -0.0130 0.8700 0.9187 0.022 Uiso 1 1 calc R
C7 C -0.0409(4) 0.7546(3) 0.7880(3) 0.0187(8) Uani 1 1 d .
H7 H 0.0677 0.7905 0.7937 0.022 Uiso 1 1 calc R
C8 C -0.2404(4) 0.7462(3) 1.0650(3) 0.0138(7) Uani 1 1 d .
C9 C -0.3019(4) 0.6167(3) 1.0551(3) 0.0178(8) Uani 1 1 d .
H9 H -0.3712 0.5633 0.9884 0.021 Uiso 1 1 calc R
C10 C -0.2596(4) 0.5678(3) 1.1443(3) 0.0175(8) Uani 1 1 d .
H10 H -0.3017 0.4815 1.1383 0.021 Uiso 1 1 calc R
C11 C -0.1530(4) 0.6489(3) 1.2440(3) 0.0157(7) Uani 1 1 d .
C12 C -0.0892(4) 0.7772(3) 1.2518(3) 0.0165(8) Uani 1 1 d .
H12 H -0.0155 0.8309 1.3174 0.020 Uiso 1 1 calc R
C13 C -0.1344(4) 0.8269(3) 1.1624(3) 0.0173(8) Uani 1 1 d .
H13 H -0.0935 0.9131 1.1683 0.021 Uiso 1 1 calc R
C14 C -0.1041(4) 0.5959(3) 1.3407(3) 0.0167(8) Uani 1 1 d .
C15 C 0.4482(4) 0.7939(3) 0.5198(3) 0.0164(7) Uani 1 1 d .
H15 H 0.4057 0.7444 0.4507 0.020 Uiso 1 1 calc R
C16 C 0.5941(4) 0.9018(3) 0.5471(3) 0.0165(8) Uani 1 1 d .
C17 C 0.6541(4) 0.9731(3) 0.6516(3) 0.0192(8) Uani 1 1 d .
H17 H 0.7504 1.0467 0.6739 0.023 Uiso 1 1 calc R
C18 C 0.5719(4) 0.9350(3) 0.7214(3) 0.0182(8) Uani 1 1 d .
H18 H 0.6134 0.9818 0.7915 0.022 Uiso 1 1 calc R
C19 C 0.4270(4) 0.8271(3) 0.6875(3) 0.0150(7) Uani 1 1 d .
H19 H 0.3710 0.8022 0.7350 0.018 Uiso 1 1 calc R
C20 C 0.6732(4) 0.9433(4) 0.4650(3) 0.0199(8) Uani 1 1 d .
H20A H 0.6293 0.8727 0.4052 0.024 Uiso 1 1 calc R
H20B H 0.6456 1.0076 0.4369 0.024 Uiso 1 1 calc R
C21 C 0.9189(4) 1.0573(3) 0.4312(3) 0.0174(8) Uani 1 1 d .
H21A H 0.8892 1.1254 0.4199 0.021 Uiso 1 1 calc R
H21B H 0.8740 0.9994 0.3622 0.021 Uiso 1 1 calc R
C22 C 0.8988(4) 0.8913(3) 0.5276(3) 0.0177(8) Uani 1 1 d .
H22A H 0.8533 0.8292 0.4610 0.021 Uiso 1 1 calc R
H22B H 0.8565 0.8504 0.5803 0.021 Uiso 1 1 calc R
C23 C 0.4107(8) 0.7392(10) 0.1456(5) 0.107(4) Uani 1 1 d .
H23A H 0.4458 0.6795 0.1220 0.128 Uiso 1 1 calc R
H23B H 0.5015 0.8220 0.1660 0.128 Uiso 1 1 calc R
C24 C 0.2695(8) 0.7362(9) 0.0528(6) 0.089(3) Uani 1 1 d .
H24A H 0.2951 0.8177 0.0341 0.106 Uiso 1 1 calc R
H24B H 0.2401 0.6744 -0.0109 0.106 Uiso 1 1 calc R
C25 C 0.1444(8) 0.7022(8) 0.0976(6) 0.078(2) Uani 1 1 d .
H25A H 0.0425 0.6398 0.0450 0.093 Uiso 1 1 calc R
H25B H 0.1301 0.7748 0.1198 0.093 Uiso 1 1 calc R
C26 C 0.1980(8) 0.6497(9) 0.1932(7) 0.103(3) Uani 1 1 d .
H26A H 0.1536 0.6640 0.2473 0.123 Uiso 1 1 calc R
H26B H 0.1606 0.5601 0.1714 0.123 Uiso 1 1 calc R

loop_
_atom_site_aniso_label
_atom_site_aniso_U_11
_atom_site_aniso_U_22
_atom_site_aniso_U_33
_atom_site_aniso_U_23
_atom_site_aniso_U_13
_atom_site_aniso_U_12
Co1 0.0125(3) 0.0133(3) 0.0109(3) 0.00263(19) 0.00467(19) 0.00479(19)
S1 0.0176(5) 0.0179(4) 0.0100(4) 0.0025(3) 0.0042(3) 0.0100(3)
O1 0.0188(14) 0.0198(13) 0.0187(13) 0.0023(10) 0.0107(11) 0.0078(10)
O2 0.0217(14) 0.0200(13) 0.0215(14) -0.0015(11) 0.0106(11) 0.0071(11)
O3 0.0196(13) 0.0259(13) 0.0143(13) 0.0028(11) 0.0061(10) 0.0127(11)
O4 0.0243(14) 0.0186(13) 0.0153(13) 0.0032(10) 0.0045(11) 0.0109(11)
O5 0.0186(13) 0.0193(13) 0.0165(13) 0.0071(10) 0.0036(10) 0.0068(10)
O6 0.0179(13) 0.0215(13) 0.0150(13) 0.0055(11) 0.0017(11) 0.0064(10)
O7 0.055(3) 0.128(4) 0.068(3) 0.009(3) 0.024(2) 0.034(3)
N1 0.0130(14) 0.0165(14) 0.0127(15) 0.0051(12) 0.0055(12) 0.0079(11)
N2 0.0108(15) 0.0178(14) 0.0197(16) 0.0073(12) 0.0067(12) 0.0064(11)
C1 0.0186(19) 0.0155(17) 0.0145(18) 0.0052(14) 0.0048(14) 0.0101(14)
C2 0.0189(18) 0.0155(16) 0.0129(17) 0.0049(14) 0.0055(14) 0.0085(14)
C3 0.0198(19) 0.0170(17) 0.0145(18) -0.0002(14) 0.0046(15) 0.0060(14)
C4 0.0144(18) 0.0199(18) 0.0175(18) 0.0012(15) 0.0052(14) 0.0061(14)
C5 0.0208(19) 0.0167(17) 0.0099(16) 0.0036(14) 0.0065(14) 0.0112(14)
C6 0.0163(18) 0.0165(17) 0.0149(18) -0.0005(14) 0.0012(14) 0.0043(14)
C7 0.0137(18) 0.0214(18) 0.0209(19) 0.0038(15) 0.0070(15) 0.0071(14)
C8 0.0142(17) 0.0192(17) 0.0099(17) 0.0028(14) 0.0055(14) 0.0082(14)
C9 0.0172(18) 0.0206(18) 0.0109(17) -0.0026(14) 0.0033(14) 0.0058(14)
C10 0.0176(18) 0.0172(17) 0.0159(18) 0.0027(15) 0.0051(15) 0.0067(14)
C11 0.0140(18) 0.0221(18) 0.0121(17) 0.0032(14) 0.0059(14) 0.0081(14)
C12 0.0137(18) 0.0189(17) 0.0145(18) 0.0020(14) 0.0045(14) 0.0055(14)
C13 0.0209(19) 0.0141(17) 0.0155(18) 0.0016(14) 0.0069(15) 0.0062(14)
C14 0.0184(19) 0.0184(17) 0.0164(18) 0.0031(15) 0.0069(15) 0.0106(15)
C15 0.0167(18) 0.0211(18) 0.0129(17) 0.0062(15) 0.0049(14) 0.0094(14)
C16 0.0120(17) 0.0224(18) 0.0181(18) 0.0086(15) 0.0051(14) 0.0099(14)
C17 0.0129(18) 0.0207(18) 0.0189(19) 0.0040(15) 0.0021(15) 0.0051(14)
C18 0.0166(18) 0.0212(18) 0.0115(17) 0.0001(14) 0.0001(14) 0.0072(14)
C19 0.0159(18) 0.0190(17) 0.0126(17) 0.0064(14) 0.0052(14) 0.0096(14)
C20 0.0130(18) 0.0265(19) 0.0214(19) 0.0089(16) 0.0068(15) 0.0087(15)
C21 0.0165(18) 0.0200(17) 0.0220(19) 0.0111(15) 0.0107(15) 0.0104(14)
C22 0.0187(19) 0.0141(16) 0.0222(19) 0.0060(14) 0.0099(15) 0.0069(14)
C23 0.035(4) 0.198(10) 0.039(4) -0.018(5) 0.010(3) 0.014(4)
C24 0.055(4) 0.129(7) 0.054(4) 0.016(4) 0.023(3) 0.013(4)
C25 0.060(4) 0.118(6) 0.091(5) 0.064(5) 0.045(4) 0.055(4)
C26 0.037(4) 0.159(8) 0.122(7) 0.098(6) 0.030(4) 0.040(4)

loop_
_atom_type_symbol
_atom_type_description
_atom_type_scat_dispersion_real
_atom_type_scat_dispersion_imag
_atom_type_scat_source
C C 0.0033 0.0016 'International Tables Vol C Tables 4.2.6.8 and 6.1.1.4'
H H 0.0000 0.0000 'International Tables Vol C Tables 4.2.6.8 and 6.1.1.4'
N N 0.0061 0.0033 'International Tables Vol C Tables 4.2.6.8 and 6.1.1.4'
O O 0.0106 0.0060 'International Tables Vol C Tables 4.2.6.8 and 6.1.1.4'
S S 0.1246 0.1234 'International Tables Vol C Tables 4.2.6.8 and 6.1.1.4'
Co Co 0.3494 0.9721 'International Tables Vol C Tables 4.2.6.8 and 6.1.1.4'

loop_
_geom_angle_atom_site_label_1
_geom_angle_atom_site_label_2
_geom_angle_atom_site_label_3
_geom_angle
_geom_angle_site_symmetry_1
_geom_angle_site_symmetry_3
O2 Co1 O1 167.24(10) 2_566 .
O2 Co1 O5 91.36(12) 2_566 2_567
O1 Co1 O5 86.46(11) . 2_567
O2 Co1 O6 89.85(12) 2_566 1_554
O1 Co1 O6 89.58(11) . 1_554
O5 Co1 O6 167.34(10) 2_567 1_554
O2 Co1 N1 95.14(12) 2_566 .
O1 Co1 N1 97.61(12) . .
O5 Co1 N1 97.00(11) 2_567 .
O6 Co1 N1 95.44(11) 1_554 .
O2 Co1 Co1 84.33(9) 2_566 2_566
O1 Co1 Co1 82.98(8) . 2_566
O5 Co1 Co1 86.17(8) 2_567 2_566
O6 Co1 Co1 81.41(8) 1_554 2_566
N1 Co1 Co1 176.80(8) . 2_566
O4 S1 O3 119.05(16) . .
O4 S1 C5 108.88(17) . .
O3 S1 C5 108.23(16) . .
O4 S1 C8 108.05(16) . .
O3 S1 C8 107.84(16) . .
C5 S1 C8 103.73(17) . .
C1 O1 Co1 123.9(2) . .
C1 O2 Co1 123.0(2) . 2_566
C14 O5 Co1 120.3(2) . 2_567
C14 O6 Co1 125.9(2) . 1_556
C26 O7 C23 104.7(6) . .
C15 N1 C19 118.7(3) . .
C15 N1 Co1 121.5(2) . .
C19 N1 Co1 119.9(2) . .
C20 N2 C21 109.8(3) . .
C20 N2 C22 111.2(3) . .
C21 N2 C22 109.5(3) . .
O1 C1 O2 125.7(3) . .
O1 C1 C2 117.5(3) . .
O2 C1 C2 116.8(3) . .
C7 C2 C3 120.0(3) . .
C7 C2 C1 119.5(3) . .
C3 C2 C1 120.5(3) . .
C4 C3 C2 120.5(3) . .
C4 C3 H3 119.7 . .
C2 C3 H3 119.7 . .
C3 C4 C5 118.3(3) . .
C3 C4 H4 120.8 . .
C5 C4 H4 120.8 . .
C4 C5 C6 122.1(3) . .
C4 C5 S1 119.4(3) . .
C6 C5 S1 118.5(3) . .
C7 C6 C5 118.8(3) . .
C7 C6 H6 120.6 . .
C5 C6 H6 120.6 . .
C6 C7 C2 120.2(3) . .
C6 C7 H7 119.9 . .
C2 C7 H7 119.9 . .
C13 C8 C9 121.0(3) . .
C13 C8 S1 120.5(3) . .
C9 C8 S1 118.4(3) . .
C10 C9 C8 119.8(3) . .
C10 C9 H9 120.1 . .
C8 C9 H9 120.1 . .
C9 C10 C11 119.7(3) . .
C9 C10 H10 120.2 . .
C11 C10 H10 120.2 . .
C12 C11 C10 119.8(3) . .
C12 C11 C14 120.4(3) . .
C10 C11 C14 119.8(3) . .
C11 C12 C13 120.6(3) . .
C11 C12 H12 119.7 . .
C13 C12 H12 119.7 . .
C8 C13 C12 119.0(3) . .
C8 C13 H13 120.5 . .
C12 C13 H13 120.5 . .
O6 C14 O5 125.7(3) . .
O6 C14 C11 117.6(3) . .
O5 C14 C11 116.7(3) . .
N1 C15 C16 124.1(3) . .
N1 C15 H15 118.0 . .
C16 C15 H15 118.0 . .
C15 C16 C17 116.2(3) . .
C15 C16 C20 121.2(3) . .
C17 C16 C20 122.5(3) . .
C18 C17 C16 120.3(3) . .
C18 C17 H17 119.9 . .
C16 C17 H17 119.9 . .
C17 C18 C19 119.9(3) . .
C17 C18 H18 120.1 . .
C19 C18 H18 120.1 . .
N1 C19 C18 120.9(3) . .
N1 C19 H19 119.5 . .
C18 C19 H19 119.5 . .
N2 C20 C16 113.7(3) . .
N2 C20 H20A 108.8 . .
C16 C20 H20A 108.8 . .
N2 C20 H20B 108.8 . .
C16 C20 H20B 108.8 . .
H20A C20 H20B 107.7 . .
N2 C21 C22 111.2(3) . 2_776
N2 C21 H21A 109.4 . .
C22 C21 H21A 109.4 2_776 .
N2 C21 H21B 109.4 . .
C22 C21 H21B 109.4 2_776 .
H21A C21 H21B 108.0 . .
N2 C22 C21 110.7(3) . 2_776
N2 C22 H22A 109.5 . .
C21 C22 H22A 109.5 2_776 .
N2 C22 H22B 109.5 . .
C21 C22 H22B 109.5 2_776 .
H22A C22 H22B 108.1 . .
O7 C23 C24 110.8(6) . .
O7 C23 H23A 109.5 . .
C24 C23 H23A 109.5 . .
O7 C23 H23B 109.5 . .
C24 C23 H23B 109.5 . .
H23A C23 H23B 108.1 . .
C25 C24 C23 101.9(6) . .
C25 C24 H24A 111.4 . .
C23 C24 H24A 111.4 . .
C25 C24 H24B 111.4 . .
C23 C24 H24B 111.4 . .
H24A C24 H24B 109.3 . .
C24 C25 C26 105.9(6) . .
C24 C25 H25A 110.5 . .
C26 C25 H25A 110.5 . .
C24 C25 H25B 110.5 . .
C26 C25 H25B 110.5 . .
H25A C25 H25B 108.7 . .
O7 C26 C25 107.1(6) . .
O7 C26 H26A 110.3 . .
C25 C26 H26A 110.3 . .
O7 C26 H26B 110.3 . .
C25 C26 H26B 110.3 . .
H26A C26 H26B 108.5 . .

loop_
_geom_bond_atom_site_label_1
_geom_bond_atom_site_label_2
_geom_bond_distance
_geom_bond_site_symmetry_2
Co1 O2 2.019(3) 2_566
Co1 O1 2.036(3) .
Co1 O5 2.039(3) 2_567
Co1 O6 2.045(3) 1_554
Co1 N1 2.056(3) .
Co1 Co1 2.6865(14) 2_566
S1 O4 1.438(3) .
S1 O3 1.438(3) .
S1 C5 1.771(4) .
S1 C8 1.773(3) .
O1 C1 1.256(4) .
O2 C1 1.261(4) .
O2 Co1 2.019(3) 2_566
O5 C14 1.268(4) .
O5 Co1 2.039(3) 2_567
O6 C14 1.256(4) .
O6 Co1 2.044(3) 1_556
O7 C26 1.376(8) .
O7 C23 1.389(9) .
N1 C15 1.333(5) .
N1 C19 1.350(5) .
N2 C20 1.460(5) .
N2 C21 1.465(5) .
N2 C22 1.474(5) .
C1 C2 1.494(5) .
C2 C7 1.391(5) .
C2 C3 1.398(5) .
C3 C4 1.379(5) .
C3 H3 0.9300 .
C4 C5 1.386(5) .
C4 H4 0.9300 .
C5 C6 1.394(5) .
C6 C7 1.376(6) .
C6 H6 0.9300 .
C7 H7 0.9300 .
C8 C13 1.378(5) .
C8 C9 1.394(5) .
C9 C10 1.379(5) .
C9 H9 0.9300 .
C10 C11 1.401(5) .
C10 H10 0.9300 .
C11 C12 1.384(5) .
C11 C14 1.501(5) .
C12 C13 1.393(5) .
C12 H12 0.9300 .
C13 H13 0.9300 .
C15 C16 1.392(5) .
C15 H15 0.9300 .
C16 C17 1.395(5) .
C16 C20 1.500(5) .
C17 C18 1.369(6) .
C17 H17 0.9300 .
C18 C19 1.382(5) .
C18 H18 0.9300 .
C19 H19 0.9300 .
C20 H20A 0.9700 .
C20 H20B 0.9700 .
C21 C22 1.506(5) 2_776
C21 H21A 0.9700 .
C21 H21B 0.9700 .
C22 C21 1.506(5) 2_776
C22 H22A 0.9700 .
C22 H22B 0.9700 .
C23 C24 1.527(10) .
C23 H23A 0.9700 .
C23 H23B 0.9700 .
C24 C25 1.418(9) .
C24 H24A 0.9700 .
C24 H24B 0.9700 .
C25 C26 1.498(9) .
C25 H25A 0.9700 .
C25 H25B 0.9700 .
C26 H26A 0.9700 .
C26 H26B 0.9700 .
